data_1508300
loop_
_publ_author_name
'Ayala, Caitlan E.'
'Villalpando, Andres'
'Nguyen, Alex L.'
'McCandless, Gregory T.'
'Kartika, Rendy'

_publ_section_title
;
 Chlorination of aliphatic primary alcohols via triphosgene-triethylamine
 activation.
;
_journal_issue 14
_journal_name_full 'Organic letters'
_journal_page_first 3676
_journal_page_last 3679
_journal_paper_doi 10.1021/ol301520d
_journal_volume 14
_journal_year 2012
_chemical_formula_moiety 'C17 H19 Cl O'
_chemical_formula_sum 'C17 H19 Cl O'
_chemical_formula_weight 274.77
_space_group_IT_number 2
_symmetry_cell_setting triclinic
_symmetry_space_group_name_Hall '-P 1'
_symmetry_space_group_name_H-M 'P -1'
_atom_sites_solution_hydrogens geom
_atom_sites_solution_primary direct
_atom_sites_solution_secondary difmap
_audit_creation_method SHELXL-97
_audit_update_record
;
2012-04-10 # Formatted by publCIF
;
_cell_angle_alpha 102.201(15)
_cell_angle_beta 96.988(14)
_cell_angle_gamma 105.02(2)
_cell_formula_units_Z 2
_cell_length_a 5.7947(13)
_cell_length_b 8.725(3)
_cell_length_c 15.227(3)
_cell_measurement_reflns_used 9931
_cell_measurement_temperature 90(2)
_cell_measurement_theta_max 40.17
_cell_measurement_theta_min 3.24
_cell_volume 714.0(3)
_computing_cell_refinement 'Bruker SAINT'
_computing_data_collection 'Bruker APEX2'
_computing_data_reduction 'Bruker SAINT'
_computing_molecular_graphics 'ORTEP-3 for Windows (Farrugia, 1997)'
_computing_publication_material 'SHELXL97 (Sheldrick, 2008) and publCIF (Westrip, 2010)'
_computing_structure_refinement 'SHELXL97 (Sheldrick, 2008)'
_computing_structure_solution 'SHELXS97 (Sheldrick, 2008)'
_diffrn_ambient_temperature 90(2)
_diffrn_measured_fraction_theta_full 0.999
_diffrn_measured_fraction_theta_max 0.998
_diffrn_measurement_device_type
;
Bruker Kappa Apex-II CCD area detector diffractometer (with an Oxford
Cryosystems cryostream cooler)
;
_diffrn_measurement_method '\f and \w scans'
_diffrn_radiation_monochromator graphite
_diffrn_radiation_source 'fine-focus sealed tube'
_diffrn_radiation_type MoK\a
_diffrn_radiation_wavelength 0.71073
_diffrn_reflns_av_R_equivalents 0.0377
_diffrn_reflns_av_sigmaI/netI 0.0251
_diffrn_reflns_limit_h_max 10
_diffrn_reflns_limit_h_min -10
_diffrn_reflns_limit_k_max 15
_diffrn_reflns_limit_k_min -15
_diffrn_reflns_limit_l_max 27
_diffrn_reflns_limit_l_min -27
_diffrn_reflns_number 55853
_diffrn_reflns_theta_full 25.00
_diffrn_reflns_theta_max 40.30
_diffrn_reflns_theta_min 2.50
_exptl_absorpt_coefficient_mu 0.257
_exptl_absorpt_correction_T_max 0.9564
_exptl_absorpt_correction_T_min 0.9385
_exptl_absorpt_correction_type multi-scan
_exptl_absorpt_process_details 'SADABS (Sheldrick, 2002)'
_exptl_crystal_colour colourless
_exptl_crystal_density_diffrn 1.278
_exptl_crystal_density_method 'not measured'
_exptl_crystal_description fragment
_exptl_crystal_F_000 292
_exptl_crystal_size_max 0.25
_exptl_crystal_size_mid 0.17
_exptl_crystal_size_min 0.17
_refine_diff_density_max 0.662
_refine_diff_density_min -0.224
_refine_diff_density_rms 0.061
_refine_ls_extinction_method none
_refine_ls_goodness_of_fit_ref 1.036
_refine_ls_hydrogen_treatment mixed
_refine_ls_matrix_type full
_refine_ls_number_parameters 175
_refine_ls_number_reflns 8997
_refine_ls_number_restraints 0
_refine_ls_restrained_S_all 1.036
_refine_ls_R_factor_all 0.0445
_refine_ls_R_factor_gt 0.0347
_refine_ls_shift/su_max 0.001
_refine_ls_shift/su_mean 0.000
_refine_ls_structure_factor_coef Fsqd
_refine_ls_weighting_details 'calc w=1/[\s^2^(Fo^2^)+(0.0547P)^2^+0.1104P] where P=(Fo^2^+2Fc^2^)/3'
_refine_ls_weighting_scheme calc
_refine_ls_wR_factor_gt 0.0973
_refine_ls_wR_factor_ref 0.1040
_reflns_number_gt 7541
_reflns_number_total 8997
_reflns_threshold_expression >2sigma(I)
_cod_data_source_file ol301520d_si_004.cif
_cod_data_source_block caitlan1
_cod_depositor_comments 'Adding full bibliography for 1508299--1508300.cif.'
_cod_original_cell_volume 713.9(3)
_cod_database_code 1508300

loop_
_symmetry_equiv_pos_as_xyz
'x, y, z'
'-x, -y, -z'

loop_
_atom_site_label
_atom_site_type_symbol
_atom_site_fract_x
_atom_site_fract_y
_atom_site_fract_z
_atom_site_U_iso_or_equiv
_atom_site_adp_type
_atom_site_occupancy
_atom_site_symmetry_multiplicity
_atom_site_calc_flag
_atom_site_refinement_flags
Cl1 Cl 0.18683(3) 0.34494(2) 0.487741(11) 0.02442(4) Uani 1 1 d .
O1 O 0.82386(7) -0.07828(5) 0.71024(3) 0.01635(7) Uani 1 1 d .
H1 H 0.806(2) -0.1414(14) 0.6643(8) 0.025 Uiso 1 1 d .
C1 C 0.59471(9) -0.09482(6) 0.73997(3) 0.01221(7) Uani 1 1 d .
C2 C 0.41489(9) -0.06266(6) 0.66836(4) 0.01368(8) Uani 1 1 d .
H2A H 0.3765 -0.1519 0.6117 0.016 Uiso 1 1 calc R
H2B H 0.2618 -0.0653 0.6915 0.016 Uiso 1 1 calc R
C3 C 0.51206(10) 0.10162(7) 0.64560(4) 0.01538(8) Uani 1 1 d .
H3A H 0.5690 0.1901 0.7030 0.018 Uiso 1 1 calc R
H3B H 0.6529 0.0995 0.6150 0.018 Uiso 1 1 calc R
C4 C 0.31732(11) 0.13839(7) 0.58338(4) 0.01733(9) Uani 1 1 d .
H4A H 0.2607 0.0504 0.5258 0.021 Uiso 1 1 calc R
H4B H 0.1763 0.1406 0.6139 0.021 Uiso 1 1 calc R
C5 C 0.41650(12) 0.30166(8) 0.56176(4) 0.01853(9) Uani 1 1 d .
H5A H 0.5580 0.2996 0.5316 0.022 Uiso 1 1 calc R
H5B H 0.4724 0.3897 0.6193 0.022 Uiso 1 1 calc R
C6 C 0.44927(11) 0.04334(7) 0.87647(4) 0.01705(9) Uani 1 1 d .
H6 H 0.2918 -0.0312 0.8517 0.020 Uiso 1 1 calc R
C7 C 0.48691(13) 0.16036(8) 0.95860(4) 0.02156(11) Uani 1 1 d .
H7 H 0.3553 0.1653 0.9896 0.026 Uiso 1 1 calc R
C8 C 0.71620(14) 0.27019(8) 0.99552(4) 0.02424(12) Uani 1 1 d .
H8 H 0.7420 0.3503 1.0516 0.029 Uiso 1 1 calc R
C9 C 0.90669(13) 0.26181(8) 0.94979(5) 0.02532(12) Uani 1 1 d .
H9 H 1.0638 0.3367 0.9746 0.030 Uiso 1 1 calc R
C10 C 0.86962(11) 0.14426(7) 0.86752(5) 0.01983(10) Uani 1 1 d .
H10 H 1.0018 0.1394 0.8369 0.024 Uiso 1 1 calc R
C11 C 0.64111(9) 0.03438(6) 0.83012(4) 0.01311(8) Uani 1 1 d .
C12 C 0.50552(9) -0.26467(6) 0.75763(4) 0.01294(7) Uani 1 1 d .
C13 C 0.26486(10) -0.36349(7) 0.73069(4) 0.01627(8) Uani 1 1 d .
H13 H 0.1479 -0.3273 0.6980 0.020 Uiso 1 1 calc R
C14 C 0.19461(11) -0.51554(7) 0.75153(5) 0.02001(10) Uani 1 1 d .
H14 H 0.0301 -0.5818 0.7332 0.024 Uiso 1 1 calc R
C15 C 0.36412(13) -0.56997(7) 0.79877(5) 0.02080(10) Uani 1 1 d .
H15 H 0.3162 -0.6735 0.8127 0.025 Uiso 1 1 calc R
C16 C 0.60466(12) -0.47240(7) 0.82568(4) 0.01975(10) Uani 1 1 d .
H16 H 0.7214 -0.5094 0.8579 0.024 Uiso 1 1 calc R
C17 C 0.67434(10) -0.32123(7) 0.80555(4) 0.01654(9) Uani 1 1 d .
H17 H 0.8388 -0.2551 0.8245 0.020 Uiso 1 1 calc R

loop_
_atom_site_aniso_label
_atom_site_aniso_U_11
_atom_site_aniso_U_22
_atom_site_aniso_U_33
_atom_site_aniso_U_23
_atom_site_aniso_U_13
_atom_site_aniso_U_12
Cl1 0.03279(8) 0.02363(7) 0.01886(7) 0.00826(5) -0.00084(5) 0.01206(6)
O1 0.01203(14) 0.01778(17) 0.01997(18) 0.00375(14) 0.00586(13) 0.00515(12)
C1 0.01046(16) 0.01187(17) 0.01436(18) 0.00263(14) 0.00268(13) 0.00376(13)
C2 0.01371(17) 0.01357(18) 0.01344(18) 0.00298(14) 0.00143(14) 0.00431(14)
C3 0.01658(19) 0.01500(19) 0.01537(19) 0.00484(16) 0.00285(15) 0.00531(16)
C4 0.0206(2) 0.0164(2) 0.0150(2) 0.00456(16) 0.00053(17) 0.00633(17)
C5 0.0236(2) 0.0189(2) 0.0152(2) 0.00668(17) 0.00310(17) 0.00818(19)
C6 0.0188(2) 0.0173(2) 0.0152(2) 0.00230(16) 0.00411(16) 0.00652(17)
C7 0.0304(3) 0.0214(2) 0.0150(2) 0.00252(18) 0.0052(2) 0.0127(2)
C8 0.0367(3) 0.0184(2) 0.0157(2) -0.00081(18) -0.0031(2) 0.0126(2)
C9 0.0251(3) 0.0168(2) 0.0257(3) -0.0037(2) -0.0069(2) 0.0044(2)
C10 0.0159(2) 0.0153(2) 0.0234(3) -0.00030(18) -0.00129(18) 0.00269(17)
C11 0.01361(17) 0.01148(17) 0.01359(18) 0.00230(14) 0.00057(14) 0.00419(14)
C12 0.01306(17) 0.01134(17) 0.01447(18) 0.00233(14) 0.00288(14) 0.00428(14)
C13 0.01414(18) 0.01374(19) 0.0198(2) 0.00317(16) 0.00316(16) 0.00309(15)
C14 0.0202(2) 0.0139(2) 0.0247(3) 0.00401(18) 0.00779(19) 0.00198(17)
C15 0.0291(3) 0.0138(2) 0.0228(3) 0.00623(18) 0.0112(2) 0.00773(19)
C16 0.0263(3) 0.0170(2) 0.0200(2) 0.00661(18) 0.00579(19) 0.01120(19)
C17 0.0168(2) 0.0155(2) 0.0186(2) 0.00476(16) 0.00226(16) 0.00702(16)

loop_
_atom_type_symbol
_atom_type_description
_atom_type_scat_dispersion_real
_atom_type_scat_dispersion_imag
_atom_type_scat_source
C C 0.0033 0.0016 'International Tables Vol C Tables 4.2.6.8 and 6.1.1.4'
H H 0.0000 0.0000 'International Tables Vol C Tables 4.2.6.8 and 6.1.1.4'
O O 0.0106 0.0060 'International Tables Vol C Tables 4.2.6.8 and 6.1.1.4'
Cl Cl 0.1484 0.1585 'International Tables Vol C Tables 4.2.6.8 and 6.1.1.4'

loop_
_geom_angle_atom_site_label_1
_geom_angle_atom_site_label_2
_geom_angle_atom_site_label_3
_geom_angle
C1 O1 H1 109.4(9)
O1 C1 C11 107.00(5)
O1 C1 C12 108.97(4)
C11 C1 C12 108.55(5)
O1 C1 C2 109.29(4)
C11 C1 C2 109.65(4)
C12 C1 C2 113.19(5)
C3 C2 C1 113.14(5)
C3 C2 H2A 109.0
C1 C2 H2A 109.0
C3 C2 H2B 109.0
C1 C2 H2B 109.0
H2A C2 H2B 107.8
C4 C3 C2 111.47(5)
C4 C3 H3A 109.3
C2 C3 H3A 109.3
C4 C3 H3B 109.3
C2 C3 H3B 109.3
H3A C3 H3B 108.0
C5 C4 C3 110.75(5)
C5 C4 H4A 109.5
C3 C4 H4A 109.5
C5 C4 H4B 109.5
C3 C4 H4B 109.5
H4A C4 H4B 108.1
C4 C5 Cl1 110.82(5)
C4 C5 H5A 109.5
Cl1 C5 H5A 109.5
C4 C5 H5B 109.5
Cl1 C5 H5B 109.5
H5A C5 H5B 108.1
C7 C6 C11 120.54(6)
C7 C6 H6 119.7
C11 C6 H6 119.7
C8 C7 C6 120.28(6)
C8 C7 H7 119.9
C6 C7 H7 119.9
C9 C8 C7 119.36(6)
C9 C8 H8 120.3
C7 C8 H8 120.3
C8 C9 C10 120.49(6)
C8 C9 H9 119.8
C10 C9 H9 119.8
C11 C10 C9 120.49(6)
C11 C10 H10 119.8
C9 C10 H10 119.8
C10 C11 C6 118.83(5)
C10 C11 C1 121.67(5)
C6 C11 C1 119.49(5)
C13 C12 C17 118.61(5)
C13 C12 C1 123.49(5)
C17 C12 C1 117.88(5)
C12 C13 C14 120.41(6)
C12 C13 H13 119.8
C14 C13 H13 119.8
C15 C14 C13 120.27(6)
C15 C14 H14 119.9
C13 C14 H14 119.9
C14 C15 C16 119.70(6)
C14 C15 H15 120.1
C16 C15 H15 120.1
C17 C16 C15 120.11(6)
C17 C16 H16 119.9
C15 C16 H16 119.9
C16 C17 C12 120.90(6)
C16 C17 H17 119.6
C12 C17 H17 119.6

loop_
_geom_bond_atom_site_label_1
_geom_bond_atom_site_label_2
_geom_bond_distance
Cl1 C5 1.8054(7)
O1 C1 1.4364(7)
O1 H1 0.770(12)
C1 C11 1.5253(8)
C1 C12 1.5299(8)
C1 C2 1.5355(8)
C2 C3 1.5265(9)
C2 H2A 0.9900
C2 H2B 0.9900
C3 C4 1.5264(8)
C3 H3A 0.9900
C3 H3B 0.9900
C4 C5 1.5125(9)
C4 H4A 0.9900
C4 H4B 0.9900
C5 H5A 0.9900
C5 H5B 0.9900
C6 C7 1.3901(9)
C6 C11 1.3973(8)
C6 H6 0.9500
C7 C8 1.3892(12)
C7 H7 0.9500
C8 C9 1.3843(11)
C8 H8 0.9500
C9 C10 1.3944(10)
C9 H9 0.9500
C10 C11 1.3872(9)
C10 H10 0.9500
C12 C13 1.3944(9)
C12 C17 1.4006(8)
C13 C14 1.3985(9)
C13 H13 0.9500
C14 C15 1.3864(10)
C14 H14 0.9500
C15 C16 1.3906(11)
C15 H15 0.9500
C16 C17 1.3862(9)
C16 H16 0.9500
C17 H17 0.9500

loop_
_geom_hbond_atom_site_label_D
_geom_hbond_atom_site_label_H
_geom_hbond_atom_site_label_A
_geom_hbond_distance_DH
_geom_hbond_distance_HA
_geom_hbond_distance_DA
_geom_hbond_angle_DHA
_geom_hbond_site_symmetry_A
O1 H1 Cl1 0.770(12) 2.615(12) 3.3793(9) 171.7(11) 2_656

loop_
_geom_torsion_atom_site_label_1
_geom_torsion_atom_site_label_2
_geom_torsion_atom_site_label_3
_geom_torsion_atom_site_label_4
_geom_torsion
O1 C1 C2 C3 -54.10(6)
C11 C1 C2 C3 62.90(6)
C12 C1 C2 C3 -175.73(4)
C1 C2 C3 C4 -173.01(4)
C2 C3 C4 C5 179.86(5)
C3 C4 C5 Cl1 179.74(4)
C11 C6 C7 C8 0.12(9)
C6 C7 C8 C9 -0.06(10)
C7 C8 C9 C10 -0.12(10)
C8 C9 C10 C11 0.25(10)
C9 C10 C11 C6 -0.19(9)
C9 C10 C11 C1 179.61(6)
C7 C6 C11 C10 0.01(8)
C7 C6 C11 C1 -179.80(5)
O1 C1 C11 C10 2.07(7)
C12 C1 C11 C10 119.52(6)
C2 C1 C11 C10 -116.36(6)
O1 C1 C11 C6 -178.13(5)
C12 C1 C11 C6 -60.67(6)
C2 C1 C11 C6 63.45(6)
O1 C1 C12 C13 -137.40(5)
C11 C1 C12 C13 106.40(6)
C2 C1 C12 C13 -15.59(7)
O1 C1 C12 C17 44.33(6)
C11 C1 C12 C17 -71.87(6)
C2 C1 C12 C17 166.14(5)
C17 C12 C13 C14 0.18(8)
C1 C12 C13 C14 -178.08(5)
C12 C13 C14 C15 -0.39(9)
C13 C14 C15 C16 0.21(9)
C14 C15 C16 C17 0.17(9)
C15 C16 C17 C12 -0.38(9)
C13 C12 C17 C16 0.20(8)
C1 C12 C17 C16 178.56(5)

loop_
_cod_related_entry_id
_cod_related_entry_database
_cod_related_entry_code
1 ChemSpider 30651979
